data_7210632
loop_
_publ_author_name
'Bia\/lek, Micha\/l J.'
'Janczak, Jan'
'Zo\'n, Jerzy'

_publ_section_title
;
 Naphthalene-based linkers for metal phosphonates: synthesis, structure,
 and interesting conformational flexibility influence on final lanthanum
 hybrids
;
_journal_issue 2
_journal_name_full CrystEngComm
_journal_page_first 390
_journal_paper_doi 10.1039/c2ce26268a
_journal_volume 15
_journal_year 2013
_chemical_formula_moiety 'C22 H35 La O19 P4, 2(H2 O)'
_chemical_formula_sum 'C22 H39 La O21 P4'
_chemical_formula_weight 902.32
_chemical_name_systematic
;
?
;
_space_group_IT_number 8
_symmetry_cell_setting monoclinic
_symmetry_space_group_name_Hall 'C -2y'
_symmetry_space_group_name_H-M 'C 1 m 1'
_atom_sites_solution_hydrogens geom
_atom_sites_solution_primary direct
_atom_sites_solution_secondary difmap
_audit_creation_method SHELXL-97
_cell_angle_alpha 90.00
_cell_angle_beta 96.740(2)
_cell_angle_gamma 90.00
_cell_formula_units_Z 2
_cell_length_a 9.2113(2)
_cell_length_b 26.5836(5)
_cell_length_c 6.85560(10)
_cell_measurement_reflns_used 862
_cell_measurement_temperature 295(2)
_cell_measurement_theta_max 29.40
_cell_measurement_theta_min 2.99
_cell_volume 1667.13(5)
_computing_cell_refinement
;
Oxford Diffraction Poland (2006). CrysAlis Red, Version
171.32.6, Wroc\/law, Poland
;
_computing_data_collection
;
Oxford Diffraction Poland (2006). CrysAlis CCD, Version
171.32.6, Wroc\/law, Poland
;
_computing_data_reduction
;
Oxford Diffraction Poland (2006). CrysAlis Red, Version
171.32.6, Wroc\/law, Poland
;
_computing_molecular_graphics
;
Brandenburg & Putz (2006). Diamond 3.0. Crystal and Molecular
Structure Visualisation, University of Bonn, Germany
;
_computing_publication_material 'SHELXL-97 (Sheldrick, 1997)'
_computing_structure_refinement 'SHELXL-97 (Sheldrick, 1997)'
_computing_structure_solution 'SHELXS-97 (Sheldrick, 1990)'
_diffrn_ambient_temperature 295(2)
_diffrn_detector_area_resol_mean '1024x1024 with blocks 2x2'
_diffrn_measured_fraction_theta_full 0.988
_diffrn_measured_fraction_theta_max 0.934
_diffrn_measurement_device_type 'KUMA KM-4 with area CCD detector'
_diffrn_measurement_method \w-scan
_diffrn_radiation_monochromator graphite
_diffrn_radiation_source 'fine-focus sealed tube'
_diffrn_radiation_type MoK\a
_diffrn_radiation_wavelength 0.71073
_diffrn_reflns_av_R_equivalents 0.0189
_diffrn_reflns_av_sigmaI/netI 0.0172
_diffrn_reflns_limit_h_max 12
_diffrn_reflns_limit_h_min -12
_diffrn_reflns_limit_k_max 36
_diffrn_reflns_limit_k_min -35
_diffrn_reflns_limit_l_max 7
_diffrn_reflns_limit_l_min -9
_diffrn_reflns_number 11315
_diffrn_reflns_theta_full 28.50
_diffrn_reflns_theta_max 29.40
_diffrn_reflns_theta_min 2.99
_exptl_absorpt_coefficient_mu 1.560
_exptl_absorpt_correction_T_max 0.8311
_exptl_absorpt_correction_T_min 0.5893
_exptl_absorpt_correction_type numerical
_exptl_absorpt_process_details
;
Oxford Diffraction Poland (2006). CrysAlis Red, Version
171.32.6, Wroc\/law, Poland
;
_exptl_crystal_colour pink
_exptl_crystal_density_diffrn 1.798
_exptl_crystal_density_meas 1.795
_exptl_crystal_density_method floatation
_exptl_crystal_description parallelepiped
_exptl_crystal_F_000 912
_exptl_crystal_size_max 0.35
_exptl_crystal_size_mid 0.33
_exptl_crystal_size_min 0.12
_refine_diff_density_max 0.354
_refine_diff_density_min -0.312
_refine_diff_density_rms 0.062
_refine_ls_abs_structure_details 'Flack H D (1983), Acta Cryst. A39, 876-881'
_refine_ls_abs_structure_Flack -0.001(6)
_refine_ls_extinction_method none
_refine_ls_goodness_of_fit_ref 1.028
_refine_ls_hydrogen_treatment mixed
_refine_ls_matrix_type full
_refine_ls_number_parameters 252
_refine_ls_number_reflns 3506
_refine_ls_number_restraints 10
_refine_ls_restrained_S_all 1.026
_refine_ls_R_factor_all 0.0181
_refine_ls_R_factor_gt 0.0173
_refine_ls_shift/su_max 0.004
_refine_ls_shift/su_mean 0.000
_refine_ls_structure_factor_coef Fsqd
_refine_ls_weighting_details 'calc w=1/[\s^2^(Fo^2^)+(0.0320P)^2^] where P=(Fo^2^+2Fc^2^)/3'
_refine_ls_weighting_scheme calc
_refine_ls_wR_factor_gt 0.0413
_refine_ls_wR_factor_ref 0.0417
_reflns_number_gt 3464
_reflns_number_total 3506
_reflns_threshold_expression I>2\s(I)
_cod_data_source_file c2ce26268a.txt
_cod_data_source_block La-NDP(1,4C)
_cod_original_sg_symbol_H-M 'C m'
_cod_database_code 7210632

loop_
_symmetry_equiv_pos_as_xyz
'x, y, z'
'x, -y, z'
'x+1/2, y+1/2, z'
'x+1/2, -y+1/2, z'

loop_
_atom_site_label
_atom_site_type_symbol
_atom_site_fract_x
_atom_site_fract_y
_atom_site_fract_z
_atom_site_U_iso_or_equiv
_atom_site_adp_type
_atom_site_occupancy
_atom_site_symmetry_multiplicity
_atom_site_calc_flag
_atom_site_refinement_flags
La La 0.0021(5) 0.0000 0.0004(4) 0.01769(5) Uani 1 2 d SD
O1W O 0.2652(6) 0.0000 0.1804(7) 0.0433(7) Uani 1 2 d SD
H1O1 H 0.317(4) 0.0249(9) 0.204(6) 0.065 Uiso 1 1 d D
O2W O 0.1506(5) 0.07338(8) -0.1209(5) 0.0350(4) Uani 1 1 d D
H1O2 H 0.231(2) 0.0798(15) -0.061(5) 0.053 Uiso 1 1 d D
H2O2 H 0.132(4) 0.0886(12) -0.225(3) 0.053 Uiso 1 1 d D
O3W O -0.1727(5) -0.06363(7) -0.1805(5) 0.0362(4) Uani 1 1 d D
H1O3 H -0.153(4) -0.0823(12) -0.269(4) 0.054 Uiso 1 1 d D
H2O3 H -0.2622(8) -0.0650(15) -0.194(6) 0.054 Uiso 1 1 d D
O4W O -0.2531(6) 0.0000 0.1308(6) 0.0314(5) Uani 1 2 d SD
H1O4 H -0.284(4) -0.0259(8) 0.176(5) 0.047 Uiso 1 1 d D
O5W O 0.0216 0.0000 -0.3849 0.0634(11) Uani 1 2 d SD
H1O5 H 0.0845(6) 0.0197(2) -0.4129(10) 0.095 Uiso 1 1 d D
P1 P 0.0132(5) 0.113270(19) 0.3572(4) 0.01918(11) Uani 1 1 d .
O1 O 0.0145(5) 0.06238(6) 0.2638(5) 0.0270(3) Uani 1 1 d .
O2 O -0.1174(5) 0.12103(8) 0.4739(5) 0.0259(4) Uani 1 1 d .
O3 O 0.1488(5) 0.12221(9) 0.5113(5) 0.0290(5) Uani 1 1 d .
H31 H 0.2223 0.1117 0.4679 0.044 Uiso 1 1 calc R
P2 P -0.0056(5) 0.386904(19) 0.2686(4) 0.02057(12) Uani 1 1 d .
O4 O -0.0871(5) 0.41020(7) 0.0845(5) 0.0351(4) Uani 1 1 d .
O5 O -0.0899(5) 0.39610(7) 0.4443(5) 0.0332(4) Uani 1 1 d .
O6 O 0.1467(5) 0.41078(6) 0.3028(5) 0.0300(4) Uani 1 1 d .
H61 H 0.2028 0.3916 0.3682 0.045 Uiso 1 1 calc R
C1 C 0.0162(6) 0.21387(9) 0.1956(6) 0.0273(5) Uani 1 1 d .
C2 C -0.0464(6) 0.23578(9) 0.3444(6) 0.0395(7) Uani 1 1 d .
H2 H -0.0874 0.2156 0.4343 0.047 Uiso 1 1 calc R
C3 C -0.0506(6) 0.28872(9) 0.3654(6) 0.0344(6) Uani 1 1 d .
H3 H -0.0944 0.3026 0.4685 0.041 Uiso 1 1 calc R
C4 C 0.0085(5) 0.31991(8) 0.2374(6) 0.0225(4) Uani 1 1 d .
C5 C 0.0769(5) 0.29837(8) 0.0793(5) 0.0237(4) Uani 1 1 d .
C6 C 0.1418(6) 0.32800(10) -0.0582(6) 0.0372(6) Uani 1 1 d .
H6 H 0.1419 0.3628 -0.0452 0.045 Uiso 1 1 calc R
C7 C 0.2040(7) 0.30699(12) -0.2086(7) 0.0526(8) Uani 1 1 d .
H7 H 0.2474 0.3274 -0.2956 0.063 Uiso 1 1 calc R
C8 C 0.2028(6) 0.25474(12) -0.2330(7) 0.0531(9) Uani 1 1 d .
H8 H 0.2428 0.2405 -0.3385 0.064 Uiso 1 1 calc R
C9 C 0.1433(6) 0.22467(11) -0.1025(6) 0.0402(7) Uani 1 1 d .
H9 H 0.1449 0.1900 -0.1192 0.048 Uiso 1 1 calc R
C10 C 0.0788(5) 0.24503(8) 0.0582(6) 0.0248(5) Uani 1 1 d .
C11 C 0.0172(6) 0.15771(9) 0.1635(6) 0.0380(6) Uani 1 1 d .
H10 H 0.1040 0.1503 0.1010 0.057 Uiso 1 1 calc R
H11 H -0.0659 0.1502 0.0675 0.057 Uiso 1 1 calc R
O6W O 0.0260(5) 0.44882(8) -0.2335(5) 0.0374(4) Uani 1 1 d .
H1O6 H -0.009(5) 0.4378(17) -0.317(6) 0.056 Uiso 1 1 d .
H2O6 H -0.021(4) 0.4387(15) -0.124(6) 0.056 Uiso 1 1 d .

loop_
_atom_site_aniso_label
_atom_site_aniso_U_11
_atom_site_aniso_U_22
_atom_site_aniso_U_33
_atom_site_aniso_U_23
_atom_site_aniso_U_13
_atom_site_aniso_U_12
La 0.01895(7) 0.01354(7) 0.02048(7) 0.000 0.00189(5) 0.000
O1W 0.0239(13) 0.0227(12) 0.080(2) 0.000 -0.0096(13) 0.000
O2W 0.0297(9) 0.0449(11) 0.0291(9) 0.0087(8) -0.0024(7) -0.0112(8)
O3W 0.0292(9) 0.0397(10) 0.0398(10) -0.0183(8) 0.0043(8) -0.0067(8)
O4W 0.0302(13) 0.0211(11) 0.0462(16) 0.000 0.0181(11) 0.000
O5W 0.136(4) 0.0281(14) 0.0292(16) 0.000 0.0225(19) 0.000
P1 0.0253(3) 0.0137(2) 0.0184(3) -0.00051(19) 0.0024(2) -0.00110(18)
O1 0.0403(9) 0.0142(7) 0.0271(9) -0.0018(6) 0.0070(7) 0.0005(6)
O2 0.0229(9) 0.0256(10) 0.0301(10) -0.0037(8) 0.0075(8) -0.0002(7)
O3 0.0206(9) 0.0431(13) 0.0235(9) -0.0065(9) 0.0025(8) -0.0025(8)
P2 0.0205(3) 0.0142(2) 0.0269(3) -0.0003(2) 0.0021(2) 0.00143(18)
O4 0.0275(9) 0.0315(9) 0.0436(11) 0.0100(8) -0.0069(8) 0.0053(7)
O5 0.0245(8) 0.0298(9) 0.0476(11) -0.0151(8) 0.0137(8) -0.0035(7)
O6 0.0207(8) 0.0210(8) 0.0477(11) 0.0048(7) 0.0013(7) -0.0021(6)
C1 0.0405(13) 0.0156(10) 0.0267(12) 0.0015(8) 0.0078(10) 0.0019(9)
C2 0.068(2) 0.0202(11) 0.0357(14) 0.0022(10) 0.0286(14) -0.0051(11)
C3 0.0532(16) 0.0199(11) 0.0352(13) -0.0024(10) 0.0264(12) -0.0019(10)
C4 0.0238(10) 0.0163(9) 0.0282(11) 0.0012(8) 0.0060(9) 0.0002(7)
C5 0.0276(11) 0.0188(10) 0.0257(11) 0.0019(8) 0.0079(9) 0.0004(8)
C6 0.0539(17) 0.0224(11) 0.0397(15) 0.0008(10) 0.0233(13) -0.0042(10)
C7 0.080(2) 0.0367(15) 0.0492(18) 0.0016(13) 0.0428(17) -0.0088(14)
C8 0.081(2) 0.0358(15) 0.0521(19) -0.0043(14) 0.0475(18) -0.0042(15)
C9 0.0580(19) 0.0266(13) 0.0403(15) -0.0035(11) 0.0242(14) 0.0020(11)
C10 0.0317(12) 0.0196(10) 0.0238(11) 0.0016(9) 0.0052(9) 0.0023(8)
C11 0.078(2) 0.0146(10) 0.0229(12) 0.0018(9) 0.0139(12) 0.0021(11)
O6W 0.0375(11) 0.0424(11) 0.0321(11) -0.0026(8) 0.0038(8) -0.0065(8)

loop_
_atom_type_symbol
_atom_type_description
_atom_type_scat_dispersion_real
_atom_type_scat_dispersion_imag
_atom_type_scat_source
C C 0.0033 0.0016 'International Tables Vol C Tables 4.2.6.8 and 6.1.1.4'
H H 0.0000 0.0000 'International Tables Vol C Tables 4.2.6.8 and 6.1.1.4'
O O 0.0106 0.0060 'International Tables Vol C Tables 4.2.6.8 and 6.1.1.4'
P P 0.1023 0.0942 'International Tables Vol C Tables 4.2.6.8 and 6.1.1.4'
La La -0.2871 2.4523 'International Tables Vol C Tables 4.2.6.8 and 6.1.1.4'

loop_
_geom_angle_atom_site_label_1
_geom_angle_atom_site_label_2
_geom_angle_atom_site_label_3
_geom_angle
_geom_angle_site_symmetry_1
_geom_angle_site_symmetry_3
O1 La O1 85.43(8) . 2
O1 La O3W 141.3(2) . .
O1 La O3W 83.19(6) 2 .
O1 La O3W 83.19(6) . 2
O1 La O3W 141.3(2) 2 2
O3W La O3W 82.96(9) . 2
O1 La O2W 140.50(6) . 2
O1 La O2W 75.18(6) 2 2
O3W La O2W 70.75(6) . 2
O3W La O2W 132.32(15) 2 2
O1 La O2W 75.18(6) . .
O1 La O2W 140.50(6) 2 .
O3W La O2W 132.32(15) . .
O3W La O2W 70.75(6) 2 .
O2W La O2W 98.44(10) 2 .
O1 La O1W 71.80(16) . .
O1 La O1W 71.80(16) 2 .
O3W La O1W 137.18(11) . .
O3W La O1W 137.18(11) 2 .
O2W La O1W 69.56(15) 2 .
O2W La O1W 69.56(15) . .
O1 La O4W 73.32(16) . .
O1 La O4W 73.32(16) 2 .
O3W La O4W 67.96(15) . .
O3W La O4W 67.96(15) 2 .
O2W La O4W 130.09(12) 2 .
O2W La O4W 130.09(12) . .
O1W La O4W 131.84(11) . .
O1 La O5W 136.76(4) . .
O1 La O5W 136.76(4) 2 .
O3W La O5W 68.37(8) . .
O3W La O5W 68.37(8) 2 .
O2W La O5W 65.19(7) 2 .
O2W La O5W 65.19(7) . .
O1W La O5W 107.70(13) . .
O4W La O5W 120.46(11) . .
La O1W H1O1 126(3) . .
La O2W H1O2 118(3) . .
La O2W H2O2 126(3) . .
H1O2 O2W H2O2 115(4) . .
La O3W H1O3 126(3) . .
La O3W H2O3 131(3) . .
H1O3 O3W H2O3 101(4) . .
La O4W H1O4 120(3) . .
La O5W H1O5 111.3(5) . .
O1 P1 O2 113.0(3) . .
O1 P1 O3 112.5(3) . .
O2 P1 O3 104.0(3) . .
O1 P1 C11 106.15(11) . .
O2 P1 C11 112.7(3) . .
O3 P1 C11 108.6(3) . .
P1 O1 La 157.95(10) . .
P1 O3 H31 109.5 . .
O4 P2 O5 110.0(3) . .
O4 P2 O6 108.18(10) . .
O5 P2 O6 110.73(11) . .
O4 P2 C4 109.83(11) . .
O5 P2 C4 107.60(11) . .
O6 P2 C4 110.5(3) . .
P2 O6 H61 109.5 . .
C2 C1 C10 119.1(2) . .
C2 C1 C11 122.9(2) . .
C10 C1 C11 117.9(2) . .
C1 C2 C3 121.4(2) . .
C1 C2 H2 119.3 . .
C3 C2 H2 119.3 . .
C4 C3 C2 121.4(2) . .
C4 C3 H3 119.3 . .
C2 C3 H3 119.3 . .
C3 C4 C5 119.1(2) . .
C3 C4 P2 118.97(19) . .
C5 C4 P2 121.91(17) . .
C6 C5 C10 118.4(2) . .
C6 C5 C4 122.6(2) . .
C10 C5 C4 119.0(2) . .
C7 C6 C5 121.8(2) . .
C7 C6 H6 119.1 . .
C5 C6 H6 119.1 . .
C6 C7 C8 120.1(3) . .
C6 C7 H7 120.0 . .
C8 C7 H7 120.0 . .
C9 C8 C7 120.2(3) . .
C9 C8 H8 119.9 . .
C7 C8 H8 119.9 . .
C8 C9 C10 121.6(3) . .
C8 C9 H9 119.2 . .
C10 C9 H9 119.2 . .
C9 C10 C5 118.0(2) . .
C9 C10 C1 122.0(2) . .
C5 C10 C1 120.0(2) . .
C1 C11 P1 123.10(18) . .
C1 C11 H10 106.6 . .
P1 C11 H10 106.6 . .
C1 C11 H11 106.6 . .
P1 C11 H11 106.6 . .
H10 C11 H11 106.5 . .
H1O6 O6W H2O6 108(4) . .

loop_
_geom_bond_atom_site_label_1
_geom_bond_atom_site_label_2
_geom_bond_distance
_geom_bond_site_symmetry_2
La O1 2.4445(16) .
La O1 2.4445(16) 2
La O3W 2.5538(17) .
La O3W 2.5538(17) 2
La O2W 2.5761(18) 2
La O2W 2.5761(18) .
La O1W 2.588(3) .
La O4W 2.611(3) .
La O5W 2.669(3) .
O1W H1O1 0.819(5) .
O2W H1O2 0.819(5) .
O2W H2O2 0.820(5) .
O3W H1O3 0.819(5) .
O3W H2O3 0.819(5) .
O4W H1O4 0.821(5) .
O5W H1O5 0.82000(10) .
P1 O1 1.4975(16) .
P1 O2 1.535(6) .
P1 O3 1.556(6) .
P1 C11 1.781(2) .
O3 H31 0.8200 .
P2 O4 1.522(4) .
P2 O5 1.528(5) .
P2 O6 1.533(6) .
P2 C4 1.800(2) .
O6 H61 0.8200 .
C1 C2 1.361(4) .
C1 C10 1.426(3) .
C1 C11 1.509(3) .
C2 C3 1.416(3) .
C2 H2 0.9300 .
C3 C4 1.366(3) .
C3 H3 0.9300 .
C4 C5 1.435(3) .
C5 C6 1.414(3) .
C5 C10 1.426(3) .
C6 C7 1.357(4) .
C6 H6 0.9300 .
C7 C8 1.399(4) .
C7 H7 0.9300 .
C8 C9 1.362(4) .
C8 H8 0.9300 .
C9 C10 1.419(4) .
C9 H9 0.9300 .
C11 H10 0.9700 .
C11 H11 0.9700 .
O6W H1O6 0.69(4) .
O6W H2O6 0.95(4) .

loop_
_geom_hbond_atom_site_label_D
_geom_hbond_atom_site_label_H
_geom_hbond_atom_site_label_A
_geom_hbond_distance_DH
_geom_hbond_distance_HA
_geom_hbond_distance_DA
_geom_hbond_angle_DHA
_geom_hbond_site_symmetry_A
O1W H1O1 O4 0.819(5) 2.15(2) 2.862(3) 146(4) 4
O2W H1O2 O4 0.819(5) 1.868(6) 2.686(2) 176(4) 4
O2W H2O2 O3 0.820(5) 2.039(12) 2.834(3) 163(4) 1_554
O3W H1O3 O2 0.819(5) 2.102(9) 2.913(3) 171(4) 2_554
O3W H2O3 O6W 0.819(5) 1.973(11) 2.776(3) 167(4) 3_445
O4W H1O4 O6 0.821(5) 2.031(6) 2.850(2) 177(4) 3_445
O5W H1O5 O1 0.82 2.506(6) 2.918(3) 112.3(5) 1_554
O6 H61 O2 0.82 1.76 2.493(3) 147.7 4
O3 H31 O5 0.82 1.77 2.550(3) 158.7 4
O6W H2O6 O4 0.95(4) 1.79(4) 2.725(3) 170(4) .
O6W H1O6 O5 0.69(4) 2.04(5) 2.725(3) 171(5) 1_554
